data_7702186
loop_
_publ_author_name
'Zhou, Kang'
'Zhang, Wen-Jin'
'Luo, Yuan-Zhang'
'Pan, Chun-Yang'

_publ_section_title
;
 Photoluminescent carbon dots based on a rare 3D inorganic-organic hybrid
 cadmium borate crystal.
;
_journal_issue 22
_journal_name_full 'Dalton transactions (Cambridge, England : 2003)'
_journal_page_first 7407
_journal_page_last 7411
_journal_paper_doi 10.1039/c8dt01077c
_journal_volume 47
_journal_year 2018
_chemical_formula_moiety '0.09(C8 H36 B20 Cd4 N8 O36)'
_chemical_formula_sum 'C0.727 H3.273 B1.818 Cd0.364 N0.727 O3.273'
_chemical_formula_weight 135.14
_space_group_crystal_system monoclinic
_space_group_IT_number 14
_space_group_name_Hall '-P 2yn'
_space_group_name_H-M_alt 'P 1 21/n 1'
_symmetry_Int_Tables_number 14
_audit_creation_date 2017-11-09
_audit_creation_method
;
Olex2 1.2
(compiled 2017.08.10 svn.r3458 for OlexSys, GUI svn.r5381)
;
_audit_update_record
;
2017-11-09 deposited with the CCDC.
2018-04-30 downloaded from the CCDC.
;
_cell_angle_alpha 90
_cell_angle_beta 90.659(5)
_cell_angle_gamma 90
_cell_formula_units_Z 11
_cell_length_a 6.5342(3)
_cell_length_b 14.4355(8)
_cell_length_c 11.2808(7)
_cell_measurement_temperature 293(2)
_cell_volume 1063.98(10)
_computing_molecular_graphics 'Olex2 (Dolomanov et al., 2009)'
_computing_publication_material 'Olex2 (Dolomanov et al., 2009)'
_computing_structure_refinement 'olex2.refine (Bourhis et al., 2015)'
_computing_structure_solution 'SHELXS-97 (Sheldrick, 1990)'
_diffrn_measured_fraction_theta_full 0.9995
_diffrn_measured_fraction_theta_max 0.9995
_diffrn_measurement_device_type 'multiwire proportional'
_diffrn_measurement_method 'phi and omega scans'
_diffrn_radiation_monochromator graphite
_diffrn_radiation_type 'Mo K\a'
_diffrn_radiation_wavelength 0.71073
_diffrn_reflns_av_R_equivalents 0.0680
_diffrn_reflns_av_unetI/netI 0.0823
_diffrn_reflns_limit_h_max 8
_diffrn_reflns_limit_h_min -8
_diffrn_reflns_limit_k_max 19
_diffrn_reflns_limit_k_min -17
_diffrn_reflns_limit_l_max 14
_diffrn_reflns_limit_l_min -14
_diffrn_reflns_number 7459
_diffrn_reflns_theta_full 25.0946
_diffrn_reflns_theta_max 25.09
_diffrn_reflns_theta_min 2.82
_exptl_absorpt_coefficient_mu 2.095
_exptl_absorpt_correction_T_max 0.8846
_exptl_absorpt_correction_T_min 0.7724
_exptl_absorpt_correction_type none
_exptl_crystal_density_diffrn 2.3194
_exptl_crystal_density_method 'not measured'
_exptl_crystal_F_000 717.2181
_exptl_crystal_size_max 0.13
_exptl_crystal_size_mid 0.11
_exptl_crystal_size_min 0.06
_refine_diff_density_max 1.3447
_refine_diff_density_min -0.8872
_refine_diff_density_rms 0.2305
_refine_ls_d_res_high 0.8379
_refine_ls_d_res_low 7.2177
_refine_ls_goodness_of_fit_ref 1.0739
_refine_ls_hydrogen_treatment constr
_refine_ls_matrix_type full
_refine_ls_number_constraints 14
_refine_ls_number_parameters 172
_refine_ls_number_reflns 1890
_refine_ls_number_restraints 18
_refine_ls_restrained_S_all 1.0683
_refine_ls_R_factor_all 0.0575
_refine_ls_R_factor_gt 0.0431
_refine_ls_shift/su_max 0.0053
_refine_ls_shift/su_mean 0.0006
_refine_ls_structure_factor_coef Fsqd
_refine_ls_weighting_details 'w=1/[\s^2^(Fo^2^)+(0.0353P)^2^+1.6540P] where P=(Fo^2^+2Fc^2^)/3'
_refine_ls_weighting_scheme calc
_refine_ls_wR_factor_gt 0.0936
_refine_ls_wR_factor_ref 0.1024
_reflns_Friedel_coverage 0.0
_reflns_limit_h_max 6
_reflns_limit_h_min -7
_reflns_limit_k_max 17
_reflns_limit_k_min 0
_reflns_limit_l_max 13
_reflns_limit_l_min -5
_reflns_number_gt 1535
_reflns_number_total 1890
_reflns_threshold_expression I>=2u(I)
_cod_data_source_file c8dt01077c2.cif
_cod_data_source_block 1
_cod_original_sg_symbol_Hall '-P 2ybc (x-z,y,z)'
_cod_database_code 7702186
_olex2_refinement_description
;
1. Fixed Uiso
 At 1.2 times of:
  All C(H,H) groups, All N(H,H) groups
 At 1.5 times of:
  All O(H) groups
2. Uiso/Uaniso restraints and constraints
C1 \\sim C2 \\sim N1 \\sim N2: within 3.8A with sigma of 0.01 and sigma for
terminal atoms of 0.02
3.a Secondary CH2 refined with riding coordinates:
 C1(H1a,H1b), C2(H2a,H2b), N1(H1c,H1d), N2(H2c,H2d)
3.b Tetrahedral OH refined with riding coordinates:
 O1(H1)
;
_olex2_submission_special_instructions 'No special instructions were received'

loop_
_space_group_symop_id
_space_group_symop_operation_xyz
1 x,y,z
2 -x+1/2,y+1/2,-z+1/2
3 -x,-y,-z
4 x-1/2,-y-1/2,z-1/2

loop_
_atom_site_label
_atom_site_type_symbol
_atom_site_fract_x
_atom_site_fract_y
_atom_site_fract_z
_atom_site_U_iso_or_equiv
_atom_site_adp_type
_atom_site_occupancy
_atom_site_refinement_flags_posn
_atom_site_refinement_flags_adp
Cd1 Cd 0.14152(7) 0.73674(3) 0.71807(4) 0.01659(18) Uani 1.000000 . .
B1 B -0.2610(11) 0.5481(5) 0.5888(7) 0.0191(17) Uani 1.000000 . .
B2 B -0.3906(10) 0.6918(5) 0.6747(7) 0.0155(16) Uani 1.000000 . .
B3 B -0.1518(10) 0.7018(6) 0.5171(7) 0.0169(17) Uani 1.000000 . .
B4 B 0.1434(10) 0.7609(5) 0.3891(6) 0.0115(15) Uani 1.000000 . .
B5 B 0.4935(10) 0.7439(5) 0.4767(7) 0.0136(16) Uani 1.000000 . .
O1 O -0.2429(8) 0.4536(3) 0.5936(5) 0.0430(15) Uani 1.000000 . .
H1 H -0.3173(8) 0.4332(3) 0.6455(5) 0.065(2) Uiso 1.000000 R .
O2 O -0.3848(6) 0.5900(3) 0.6713(4) 0.0186(10) Uani 1.000000 . .
O3 O -0.1953(6) 0.7301(3) 0.6371(4) 0.0122(9) Uani 1.000000 . .
O4 O -0.1508(6) 0.5976(3) 0.5085(4) 0.0193(10) Uani 1.000000 . .
O5 O 0.0502(6) 0.7345(3) 0.4903(4) 0.0177(10) Uani 1.000000 . .
O6 O 0.0369(6) 0.7767(3) 0.2889(4) 0.0151(10) Uani 1.000000 . .
O7 O 0.3534(6) 0.7748(3) 0.3917(4) 0.0154(10) Uani 1.000000 . .
O8 O 0.6871(6) 0.7373(3) 0.4339(4) 0.0145(10) Uani 1.000000 . .
O9 O 0.4443(6) 0.7247(3) 0.5893(4) 0.0152(10) Uani 1.000000 . .
C1 C 0.2955(16) 0.9367(6) 0.6487(9) 0.064(2) Uani 1.000000 . U
H1a H 0.2710(16) 0.9164(6) 0.5678(9) 0.077(3) Uiso 1.000000 R .
H1b H 0.4314(16) 0.9157(6) 0.6713(9) 0.077(3) Uiso 1.000000 R .
C2 C 0.2979(16) 1.0411(6) 0.6485(8) 0.057(2) Uani 1.000000 . U
H2a H 0.4089(16) 1.0620(6) 0.5988(8) 0.069(3) Uiso 1.000000 R .
H2b H 0.1710(16) 1.0632(6) 0.6132(8) 0.069(3) Uiso 1.000000 R .
N1 N 0.1556(10) 0.8912(4) 0.7208(6) 0.0411(17) Uani 1.000000 . U
H1c H 0.0301(10) 0.9125(4) 0.7016(6) 0.049(2) Uiso 1.000000 R .
H1d H 0.1815(10) 0.9087(4) 0.7960(6) 0.049(2) Uiso 1.000000 R .
N2 N 0.3224(8) 1.0830(4) 0.7659(6) 0.0269(14) Uani 1.000000 . U
H2c H 0.4325(8) 1.0567(4) 0.8008(6) 0.0323(17) Uiso 1.000000 R .
H2d H 0.2128(8) 1.0667(4) 0.8088(6) 0.0323(17) Uiso 1.000000 R .

loop_
_atom_site_aniso_label
_atom_site_aniso_U_11
_atom_site_aniso_U_22
_atom_site_aniso_U_33
_atom_site_aniso_U_12
_atom_site_aniso_U_13
_atom_site_aniso_U_23
Cd1 0.0169(3) 0.0172(3) 0.0157(3) 0.0005(2) 0.00140(19) 0.0006(2)
B1 0.017(4) 0.024(4) 0.017(4) 0.006(3) 0.002(3) -0.003(3)
B2 0.006(3) 0.026(4) 0.014(4) -0.002(3) 0.002(3) 0.004(3)
B3 0.007(3) 0.033(5) 0.011(4) -0.002(3) -0.000(3) 0.001(3)
B4 0.012(3) 0.014(4) 0.009(4) 0.001(3) 0.001(3) 0.001(3)
B5 0.010(3) 0.019(4) 0.012(4) -0.002(3) -0.002(3) -0.001(3)
O1 0.057(3) 0.023(3) 0.049(4) 0.005(3) 0.031(3) 0.008(3)
O2 0.016(2) 0.020(3) 0.019(3) 0.0004(18) 0.0110(19) 0.003(2)
O3 0.009(2) 0.021(2) 0.007(2) -0.0020(17) 0.0019(16) 0.0015(19)
O4 0.018(2) 0.022(3) 0.017(3) 0.0051(19) 0.0082(19) 0.002(2)
O5 0.007(2) 0.037(3) 0.009(2) -0.0026(19) -0.0004(17) 0.009(2)
O6 0.006(2) 0.026(3) 0.013(2) -0.0023(18) 0.0017(17) 0.004(2)
O7 0.008(2) 0.029(3) 0.010(2) -0.0011(18) 0.0001(17) 0.006(2)
O8 0.0048(19) 0.031(3) 0.007(2) 0.0007(18) -0.0004(16) 0.004(2)
O9 0.0066(19) 0.028(3) 0.011(2) 0.0007(18) 0.0009(17) 0.004(2)
C1 0.108(5) 0.033(4) 0.052(5) -0.016(3) 0.036(3) -0.009(3)
C2 0.097(5) 0.031(4) 0.044(5) -0.012(3) 0.027(3) -0.009(3)
N1 0.063(4) 0.027(3) 0.033(4) -0.012(3) 0.016(3) -0.004(3)
N2 0.029(3) 0.014(3) 0.038(4) -0.002(2) 0.005(3) -0.002(3)

loop_
_atom_type_symbol
_atom_type_scat_dispersion_real
_atom_type_scat_dispersion_imag
_atom_type_scat_Cromer_Mann_a1
_atom_type_scat_Cromer_Mann_a2
_atom_type_scat_Cromer_Mann_a3
_atom_type_scat_Cromer_Mann_a4
_atom_type_scat_Cromer_Mann_b1
_atom_type_scat_Cromer_Mann_b2
_atom_type_scat_Cromer_Mann_b3
_atom_type_scat_Cromer_Mann_b4
_atom_type_scat_Cromer_Mann_c
_atom_type_scat_source
_atom_type_scat_dispersion_source
C 0.00347 0.00161 2.31000 1.02000 1.58860 0.86500 20.84390 10.20750 0.56870 51.65120 0.215599998832 'International Tables Volume C Table 6.1.1.4 (pp. 500-502)' 'Henke, Gullikson and Davis, At. Data and Nucl. Data Tables, 1993, 54, 2'
B 0.00141 0.00067 2.05450 1.33260 1.09790 0.70680 23.21850 1.02100 60.34980 0.14030 -0.193200007081 'International Tables Volume C Table 6.1.1.4 (pp. 500-502)' 'Henke, Gullikson and Davis, At. Data and Nucl. Data Tables, 1993, 54, 2'
H 0.00000 0.00000 0.49300 0.32291 0.14019 0.04081 10.51090 26.12570 3.14236 57.79970 0.0030380000826 'International Tables Volume C Table 6.1.1.4 (pp. 500-502)' 'Henke, Gullikson and Davis, At. Data and Nucl. Data Tables, 1993, 54, 2'
O 0.01158 0.00611 3.04850 2.28680 1.54630 0.86700 13.27710 5.70110 0.32390 32.90890 0.250800013542 'International Tables Volume C Table 6.1.1.4 (pp. 500-502)' 'Henke, Gullikson and Davis, At. Data and Nucl. Data Tables, 1993, 54, 2'
Cd -0.80532 1.22853 19.22140 17.64440 4.46100 1.60290 0.59460 6.90890 24.70080 87.48250 5.06939983368 'International Tables Volume C Table 6.1.1.4 (pp. 500-502)' 'Henke, Gullikson and Davis, At. Data and Nucl. Data Tables, 1993, 54, 2'
N 0.00653 0.00323 12.21260 3.13220 2.01250 1.16630 0.00570 9.89330 28.99750 0.58260 -11.5290002823 'International Tables Volume C Table 6.1.1.4 (pp. 500-502)' 'Henke, Gullikson and Davis, At. Data and Nucl. Data Tables, 1993, 54, 2'

loop_
_geom_angle_atom_site_label_1
_geom_angle_atom_site_label_2
_geom_angle_atom_site_label_3
_geom_angle
_geom_angle_site_symmetry_1
_geom_angle_site_symmetry_3
O8 Cd1 O3 118.97(13) 4_576 .
O9 Cd1 O3 120.99(14) . .
O9 Cd1 O8 119.99(13) . 4_576
N1 Cd1 O3 94.8(2) . .
N1 Cd1 O8 80.3(2) . 4_576
N1 Cd1 O9 92.57(18) . .
N2 Cd1 O3 95.01(18) 2_546 .
N2 Cd1 O8 93.40(19) 2_546 4_576
N2 Cd1 O9 83.89(18) 2_546 .
N2 Cd1 N1 170.0(2) 2_546 .
O2 B1 O1 117.4(6) . .
O4 B1 O1 120.1(6) . .
O4 B1 O2 122.4(6) . .
O3 B2 O2 110.4(5) . .
O6 B2 O2 110.1(5) 4_576 .
O6 B2 O3 115.8(6) 4_576 .
O9 B2 O2 108.4(5) 1_455 .
O9 B2 O3 108.4(5) 1_455 .
O9 B2 O6 103.3(5) 1_455 4_576
O4 B3 O3 110.1(5) . .
O5 B3 O3 107.1(5) . .
O5 B3 O4 108.0(5) . .
O8 B3 O3 110.3(5) 1_455 .
O8 B3 O4 107.8(5) 1_455 .
O8 B3 O5 113.4(6) 1_455 .
O6 B4 O5 121.7(5) . .
O7 B4 O5 118.5(6) . .
O7 B4 O6 119.8(6) . .
O8 B5 O7 112.6(6) . .
O9 B5 O7 123.7(5) . .
O9 B5 O8 123.7(6) . .
H1 O1 B1 109.5 . .
B2 O2 B1 118.1(5) . .
B2 O3 Cd1 135.5(4) . .
B3 O3 Cd1 100.4(3) . .
B3 O3 B2 110.3(5) . .
B3 O4 B1 118.5(5) . .
B4 O5 B3 133.8(5) . .
B4 O6 B2 129.1(5) . 4_675
B5 O7 B4 127.7(5) . .
B3 O8 Cd1 138.2(4) 1_655 4_675
B5 O8 Cd1 103.6(4) . 4_675
B5 O8 B3 116.9(5) . 1_655
B2 O9 Cd1 102.5(3) 1_655 .
B5 O9 Cd1 138.0(4) . .
B5 O9 B2 119.3(5) . 1_655
H1b C1 H1a 107.1 . .
C2 C1 H1a 107.7(6) . .
C2 C1 H1b 107.7(6) . .
N1 C1 H1a 107.7(5) . .
N1 C1 H1b 107.7(6) . .
N1 C1 C2 118.6(8) . .
H2a C2 C1 108.7(5) . .
H2b C2 C1 108.7(6) . .
H2b C2 H2a 107.6 . .
N2 C2 C1 114.4(8) . .
N2 C2 H2a 108.7(4) . .
N2 C2 H2b 108.7(5) . .
C1 N1 Cd1 119.4(5) . .
H1c N1 Cd1 107.48(18) . .
H1c N1 C1 107.5(6) . .
H1d N1 Cd1 107.48(19) . .
H1d N1 C1 107.5(5) . .
H1d N1 H1c 107.0 . .
C2 N2 Cd1 119.5(5) . 2_556
H2c N2 Cd1 107.44(15) . 2_556
H2c N2 C2 107.4(5) . .
H2d N2 Cd1 107.44(14) . 2_556
H2d N2 C2 107.4(4) . .
H2d N2 H2c 107.0 . .

loop_
_geom_bond_atom_site_label_1
_geom_bond_atom_site_label_2
_geom_bond_distance
_geom_bond_site_symmetry_2
Cd1 O3 2.375(4) .
Cd1 O8 2.478(4) 4_576
Cd1 O9 2.474(4) .
Cd1 N1 2.231(6) .
Cd1 N2 2.239(5) 2_546
B1 O1 1.370(9) .
B1 O2 1.380(8) .
B1 O4 1.366(9) .
B2 O2 1.471(9) .
B2 O3 1.458(7) .
B2 O6 1.451(8) 4_576
B2 O9 1.515(8) 1_455
B3 O3 1.446(8) .
B3 O4 1.507(9) .
B3 O5 1.438(8) .
B3 O8 1.493(8) 1_455
B4 O5 1.354(8) .
B4 O6 1.340(8) .
B4 O7 1.387(8) .
B5 O7 1.391(8) .
B5 O8 1.362(8) .
B5 O9 1.343(8) .
O1 H1 0.8200 .
C1 H1a 0.9700 .
C1 H1b 0.9700 .
C1 C2 1.507(11) .
C1 N1 1.395(10) .
C2 H2a 0.9700 .
C2 H2b 0.9700 .
C2 N2 1.463(10) .
N1 H1c 0.9000 .
N1 H1d 0.9000 .
N2 H2c 0.9000 .
N2 H2d 0.9000 .

loop_
_restr_u_similar_atom_site_label_1
_restr_u_similar_atom_site_label_2
_restr_u_similar_weight_param
C1 C2 0.0100
C1 N1 0.0100
C2 N2 0.0100
